data_9011138
loop_
_publ_author_name
'Bouloux, J. C.'
'Galy, J.'

_publ_section_title
;
 Les hypovanadates MV3O7 (M=Ca,Sr,Cd). Structure cristalline de CaV3O7
;
_journal_name_full 'Acta Crystallographica, Section B'
_journal_page_first 269
_journal_page_last 275
_journal_paper_doi 10.1107/S0567740873002335
_journal_volume 29
_journal_year 1973
_chemical_compound_source Synthetic
_chemical_formula_sum 'Ca O7 V3'
_chemical_name_mineral Cavoite
_space_group_IT_number 62
_symmetry_space_group_name_Hall '-P 2c 2n'
_symmetry_space_group_name_H-M 'P n a m'
_cell_angle_alpha 90
_cell_angle_beta 90
_cell_angle_gamma 90
_cell_length_a 10.459
_cell_length_b 5.295
_cell_length_c 10.382
_cell_formula_units_Z 4
_cell_volume 574.959
_database_code_amcsd 0009473
_exptl_crystal_density_diffrn 3.522
_cod_original_formula_sum 'Ca V3 O7'
_cod_database_code 9011138

loop_
_space_group_symop_operation_xyz
x,y,z
x,y,1/2-z
-x,-y,1/2+z
1/2-x,1/2+y,1/2+z
1/2+x,1/2-y,1/2-z
1/2+x,1/2-y,z
1/2-x,1/2+y,-z
-x,-y,-z

loop_
_atom_site_label
_atom_site_fract_x
_atom_site_fract_y
_atom_site_fract_z
_atom_site_U_iso_or_equiv
Ca 0.41560 0.20110 0.25000 0.00963
V1 0.18760 0.21700 0.02050 0.00861
V2 0.21110 0.70820 0.25000 0.00811
O1 0.28000 0.47400 0.11900 0.01064
O2 0.27400 0.95100 0.11900 0.00925
O3 0.04200 0.23200 0.06500 0.01494
O4 0.06100 0.69800 0.25000 0.01646

loop_
_cod_related_entry_id
_cod_related_entry_database
_cod_related_entry_code
1 AMCSD 0009473
